data_3500119
loop_
_publ_author_name
'Joachim Angelkort'
'Natalie Froese'
'Marcel Mix'

_journal_name_full 'Personal communication to COD'
_journal_year 2021
_chemical_formula_sum 'C Al4 Li2 O15'
_chemical_formula_weight 385.9
_space_group_IT_number 12
_space_group_name_Hall '-C 2y'
_space_group_name_H-M_alt 'C 1 2/m 1'
_symmetry_cell_setting monoclinic
_symmetry_Int_Tables_number 12
_symmetry_space_group_name_Hall '-C 2y'
_symmetry_space_group_name_H-M 'C 1 2/m 1'
_audit_creation_method 'Jana2006 Version : 30/11/2020'
_cell_angle_alpha 90
_cell_angle_beta 102.43
_cell_angle_gamma 90
_cell_formula_units_Z 1
_cell_length_a 5.087
_cell_length_b 8.82
_cell_length_c 7.7762
_cell_measurement_temperature 293
_cell_volume 340.719
_diffrn_ambient_temperature 293
_diffrn_radiation_type X-ray
_diffrn_radiation_wavelength 1.54187
_exptl_absorpt_coefficient_mu 3.977
_exptl_crystal_density_diffrn 1.8807
_exptl_crystal_F_000 208
_cod_data_source_file Li2CO3-LDH.cif
_cod_data_source_block global
_cod_original_cell_volume 340.7191
_cod_original_formula_sum 'C1 Al4 Li2 O15'
_cod_database_code 3500119

loop_
_space_group_symop_id
_space_group_symop_operation_xyz
1 x,y,z
2 -x,y,-z
3 -x,-y,-z
4 x,-y,z
5 x+1/2,y+1/2,z
6 -x+1/2,y+1/2,-z
7 -x+1/2,-y+1/2,-z
8 x+1/2,-y+1/2,z

loop_
_atom_site_label
_atom_site_type_symbol
_atom_site_fract_x
_atom_site_fract_y
_atom_site_fract_z
_atom_site_adp_type
_atom_site_U_iso_or_equiv
_atom_site_site_symmetry_multiplicity
_atom_site_occupancy
_atom_site_calc_flag
_atom_site_refinement_flags
_atom_site_disorder_assembly
_atom_site_disorder_group
Li Li 0 0 0 Uiso -0.0984(10) 2 1 d . . .
Al Al 0 0.3243(15) 0 Uiso 0.288(4) 4 1 d . . .
O1 O 0.872(6) 0.1739(9) 0.1279(7) Uiso 0.183(3) 8 1 d . . .
O2 O 0.401(6) 0 0.119(2) Uiso 0.218(7) 4 1 d . . .
O3 O 0 0.5 0.5 Uiso 0.45(3) 2 1 d . . .
O4 O 0 0.1789(18) 0.5 Uiso 0.257(5) 4 1 d . . .
C C 0.158(14) 0.5 0.434(11) Uiso 0.17(4) 4 0.25 d . . .

loop_
_atom_type_symbol
_atom_type_scat_dispersion_real
_atom_type_scat_dispersion_imag
_atom_type_scat_source
C 0.0181 0.0091 'International Tables Vol C tables 4.2.6.8 and 6.1.1.1'
H 0.0000 0.0000 'International Tables Vol C tables 4.2.6.8 and 6.1.1.1'
Al 0.2130 0.2455 'International Tables Vol C tables 4.2.6.8 and 6.1.1.1'
Li 0.0008 0.0003 'International Tables Vol C tables 4.2.6.8 and 6.1.1.1'
O 0.0492 0.0322 'International Tables Vol C tables 4.2.6.8 and 6.1.1.1'
